data_7247047
loop_
_publ_author_name
'Wang, Sen'
'Xie, Fengxia'
'Zhang, Shiwen'
'Liang, Xiaoqiang'
'Gao, Qianhang'
'Chen, Yu'
'Zhang, Feng'
'Wen, Chen'
'Feng, Lei'
'Wan, Chengan'

_publ_section_title
;
 Water-assisted proton conduction regulated by hydrophilic groups in
 metallo-hydrogen-bonded organic frameworks:
 &#x201C;like-attracts-like&#x201D; between hydrophilic groups and water
 molecules
;
_journal_issue 33
_journal_name_full CrystEngComm
_journal_page_first 4701
_journal_page_last 4715
_journal_paper_doi 10.1039/D3CE00438D
_journal_volume 25
_journal_year 2023
_chemical_formula_moiety 'C38 H32 Co N18 S2'
_chemical_formula_sum 'C38 H32 Co N18 S2'
_chemical_formula_weight 863.86
_space_group_crystal_system triclinic
_space_group_IT_number 2
_space_group_name_Hall '-P 1'
_space_group_name_H-M_alt 'P -1'
_atom_sites_solution_hydrogens mixed
_audit_creation_method SHELXL-2014
_audit_update_record
;
2023-04-18 deposited with the CCDC.	2023-07-13 downloaded from the CCDC.
;
_cell_angle_alpha 72.386(3)
_cell_angle_beta 78.707(3)
_cell_angle_gamma 80.019(3)
_cell_formula_units_Z 1
_cell_length_a 7.8166(16)
_cell_length_b 11.069(2)
_cell_length_c 11.929(2)
_cell_measurement_reflns_used 6011
_cell_measurement_temperature 296(2)
_cell_measurement_theta_max 28.25
_cell_measurement_theta_min 2.68
_cell_volume 957.5(3)
_computing_cell_refinement 'SMART '
_computing_data_collection 'SMART (Brucker, 2008)'
_computing_data_reduction 'SANIT (Brucker, 2008) '
_computing_molecular_graphics 'SHELXTL(Brucker, 2008)'
_computing_publication_material 'SHELXTL(Brucker, 2008)'
_computing_structure_refinement 'SHELXL-2014 (Sheldrick, 2014)'
_computing_structure_solution 'SHELXTL(Brucker, 2008)'
_diffrn_ambient_temperature 296(2)
_diffrn_measured_fraction_theta_full 0.999
_diffrn_measured_fraction_theta_max 0.996
_diffrn_measurement_device_type 'CCD area detector'
_diffrn_measurement_method ' phi and omega scans'
_diffrn_radiation_type MoK\a
_diffrn_radiation_wavelength 0.71073
_diffrn_reflns_av_R_equivalents 0.0229
_diffrn_reflns_av_unetI/netI 0.0234
_diffrn_reflns_Laue_measured_fraction_full 0.999
_diffrn_reflns_Laue_measured_fraction_max 0.996
_diffrn_reflns_limit_h_max 10
_diffrn_reflns_limit_h_min -10
_diffrn_reflns_limit_k_max 14
_diffrn_reflns_limit_k_min -14
_diffrn_reflns_limit_l_max 15
_diffrn_reflns_limit_l_min -15
_diffrn_reflns_number 13527
_diffrn_reflns_point_group_measured_fraction_full 0.999
_diffrn_reflns_point_group_measured_fraction_max 0.996
_diffrn_reflns_theta_full 25.242
_diffrn_reflns_theta_max 28.339
_diffrn_reflns_theta_min 2.260
_exptl_absorpt_coefficient_mu 0.615
_exptl_absorpt_correction_T_max 0.95
_exptl_absorpt_correction_T_min 0.86
_exptl_absorpt_correction_type multi-scan
_exptl_absorpt_process_details SADABS;Bruker,2008
_exptl_crystal_colour red
_exptl_crystal_density_diffrn 1.498
_exptl_crystal_description plate
_exptl_crystal_F_000 445
_exptl_crystal_size_max 0.240
_exptl_crystal_size_mid 0.180
_exptl_crystal_size_min 0.080
_refine_diff_density_max 0.398
_refine_diff_density_min -0.325
_refine_diff_density_rms 0.064
_refine_ls_extinction_method none
_refine_ls_goodness_of_fit_ref 1.028
_refine_ls_hydrogen_treatment constr
_refine_ls_matrix_type full
_refine_ls_number_parameters 268
_refine_ls_number_reflns 4777
_refine_ls_number_restraints 0
_refine_ls_restrained_S_all 1.028
_refine_ls_R_factor_all 0.0395
_refine_ls_R_factor_gt 0.0346
_refine_ls_shift/su_max 0.000
_refine_ls_shift/su_mean 0.000
_refine_ls_structure_factor_coef Fsqd
_refine_ls_weighting_details 'w=1/[\s^2^(Fo^2^)+(0.0743P)^2^+0.0895P] where P=(Fo^2^+2Fc^2^)/3'
_refine_ls_weighting_scheme calc
_refine_ls_wR_factor_gt 0.1016
_refine_ls_wR_factor_ref 0.1047
_reflns_Friedel_coverage 0.000
_reflns_number_gt 4190
_reflns_number_total 4777
_reflns_threshold_expression 'I > 2\s(I)'
_cod_data_source_file d3ce00438d2.cif
_cod_data_source_block Co-4PPA
_cod_depositor_comments 'Adding full bibliography for 7247046--7247047.cif.'
_cod_database_code 7247047
_shelx_space_group_comment
;
The symmetry employed for this shelxl refinement is uniquely defined
by the following loop, which should always be used as a source of
symmetry information in preference to the above space-group names.
They are only intended as comments.
;
_shelx_estimated_absorpt_t_min 0.867
_shelx_estimated_absorpt_t_max 0.952
_shelxl_version_number 2014-3

loop_
_space_group_symop_operation_xyz
'x, y, z'
'-x, -y, -z'

loop_
_atom_site_label
_atom_site_type_symbol
_atom_site_fract_x
_atom_site_fract_y
_atom_site_fract_z
_atom_site_U_iso_or_equiv
_atom_site_adp_type
_atom_site_occupancy
_atom_site_site_symmetry_order
_atom_site_calc_flag
_atom_site_refinement_flags_posn
_atom_site_refinement_flags_adp
_atom_site_refinement_flags_occupancy
_atom_site_disorder_assembly
_atom_site_disorder_group
C1 C 0.21626(17) 0.31341(13) 0.57150(12) 0.0305(3) Uani 1 1 d . . . . .
C2 C 0.63579(19) 0.21947(14) 0.48253(15) 0.0396(3) Uani 1 1 d . . . . .
H2 H 0.5227 0.2074 0.5227 0.047 Uiso 1 1 calc R U . . .
C3 C 0.84848(17) 0.35121(13) 0.39326(12) 0.0300(3) Uani 1 1 d . . . . .
H3 H 0.8862 0.4313 0.3735 0.036 Uiso 1 1 calc R U . . .
C4 C 0.7451(2) 0.11556(14) 0.45792(15) 0.0415(4) Uani 1 1 d . . . . .
H4 H 0.7073 0.0351 0.4834 0.050 Uiso 1 1 calc R U . . .
C5 C 0.91146(19) 0.13269(13) 0.39484(13) 0.0351(3) Uani 1 1 d . . . . .
H5 H 0.9861 0.0644 0.3755 0.042 Uiso 1 1 calc R U . . .
C6 C 0.96559(17) 0.25332(13) 0.36078(11) 0.0286(3) Uani 1 1 d . . . . .
C7 C 1.14417(17) 0.27637(13) 0.29344(12) 0.0296(3) Uani 1 1 d . . . . .
C8 C 1.18294(19) 0.39810(14) 0.22731(14) 0.0359(3) Uani 1 1 d . . . . .
H8 H 1.0981 0.4690 0.2216 0.043 Uiso 1 1 calc R U . . .
C9 C 1.35359(19) 0.40849(14) 0.17056(14) 0.0385(3) Uani 1 1 d . . . . .
H9 H 1.3835 0.4891 0.1271 0.046 Uiso 1 1 calc R U . . .
C10 C 1.42557(18) 0.19486(15) 0.23652(13) 0.0359(3) Uani 1 1 d . . . . .
C11 C 0.38827(17) 0.36513(13) 0.77123(12) 0.0300(3) Uani 1 1 d . . . . .
H11 H 0.2763 0.4011 0.7544 0.036 Uiso 1 1 calc R U . . .
C12 C 0.68791(18) 0.34831(14) 0.71363(13) 0.0335(3) Uani 1 1 d . . . . .
H12 H 0.7850 0.3699 0.6560 0.040 Uiso 1 1 calc R U . . .
C13 C 0.71589(19) 0.26736(14) 0.82373(13) 0.0373(3) Uani 1 1 d . . . . .
H13 H 0.8295 0.2369 0.8401 0.045 Uiso 1 1 calc R U . . .
C14 C 0.57228(19) 0.23226(14) 0.90943(13) 0.0361(3) Uani 1 1 d . . . . .
H14 H 0.5882 0.1768 0.9837 0.043 Uiso 1 1 calc R U . . .
C15 C 0.40367(18) 0.28100(12) 0.88309(12) 0.0302(3) Uani 1 1 d . . . . .
C16 C 0.24207(18) 0.24128(13) 0.96596(12) 0.0306(3) Uani 1 1 d . . . . .
C17 C 0.2276(2) 0.11303(15) 1.02224(16) 0.0475(4) Uani 1 1 d . . . . .
H17 H 0.3219 0.0499 1.0168 0.057 Uiso 1 1 calc R U . . .
C18 C 0.0647(2) 0.08429(14) 1.08703(16) 0.0460(4) Uani 1 1 d . . . . .
H18 H 0.0502 -0.0012 1.1227 0.055 Uiso 1 1 calc R U . . .
C19 C -0.04038(18) 0.29391(13) 1.04968(12) 0.0310(3) Uani 1 1 d . . . . .
Co1 Co 0.5000 0.5000 0.5000 0.02636(9) Uani 1 2 d S . P . .
N1 N 0.28208(16) 0.40521(12) 0.51836(11) 0.0350(3) Uani 1 1 d . . . . .
N2 N 0.68455(15) 0.33763(11) 0.45132(10) 0.0313(2) Uani 1 1 d . . . . .
N3 N 1.26392(16) 0.17381(11) 0.29765(11) 0.0355(3) Uani 1 1 d . . . . .
N4 N 1.47696(16) 0.30930(13) 0.17489(12) 0.0390(3) Uani 1 1 d . . . . .
N5 N 1.54711(18) 0.09208(14) 0.23300(14) 0.0509(4) Uani 1 1 d . . . . .
H5A H 1.5221 0.0180 0.2722 0.061 Uiso 1 1 d R U . . .
H5B H 1.6548 0.1056 0.2069 0.061 Uiso 1 1 d R U . . .
N6 N 0.52628(15) 0.39733(11) 0.68605(10) 0.0301(2) Uani 1 1 d . . . . .
N7 N 0.11017(15) 0.33227(11) 0.97923(10) 0.0305(2) Uani 1 1 d . . . . .
N8 N -0.07085(17) 0.17069(12) 1.10121(12) 0.0376(3) Uani 1 1 d . . . . .
N9 N -0.17011(17) 0.38383(13) 1.07032(13) 0.0443(3) Uani 1 1 d . . . . .
H9A H -0.2663 0.3640 1.1063 0.053 Uiso 1 1 d R U . . .
H9B H -0.1519 0.4581 1.0446 0.053 Uiso 1 1 d R U . . .
S1 S 0.13307(6) 0.18289(4) 0.64836(4) 0.05108(13) Uani 1 1 d . . . . .

loop_
_atom_site_aniso_label
_atom_site_aniso_U_11
_atom_site_aniso_U_22
_atom_site_aniso_U_33
_atom_site_aniso_U_23
_atom_site_aniso_U_13
_atom_site_aniso_U_12
C1 0.0238(6) 0.0328(7) 0.0339(7) -0.0116(5) -0.0002(5) -0.0016(5)
C2 0.0305(7) 0.0336(7) 0.0473(8) -0.0088(6) 0.0092(6) -0.0060(6)
C3 0.0296(6) 0.0269(6) 0.0300(6) -0.0069(5) 0.0022(5) -0.0037(5)
C4 0.0393(8) 0.0277(7) 0.0520(9) -0.0096(6) 0.0058(7) -0.0070(6)
C5 0.0335(7) 0.0278(7) 0.0400(8) -0.0103(6) 0.0009(6) 0.0004(5)
C6 0.0275(6) 0.0299(6) 0.0253(6) -0.0066(5) -0.0001(5) -0.0015(5)
C7 0.0273(6) 0.0323(7) 0.0275(6) -0.0096(5) 0.0002(5) -0.0023(5)
C8 0.0306(7) 0.0306(7) 0.0427(8) -0.0102(6) 0.0025(6) -0.0023(5)
C9 0.0341(7) 0.0343(7) 0.0441(8) -0.0107(6) 0.0042(6) -0.0080(6)
C10 0.0288(7) 0.0404(8) 0.0348(7) -0.0106(6) -0.0015(5) 0.0016(6)
C11 0.0276(6) 0.0301(6) 0.0280(6) -0.0064(5) 0.0012(5) -0.0013(5)
C12 0.0287(6) 0.0350(7) 0.0325(7) -0.0089(5) 0.0036(5) -0.0030(5)
C13 0.0294(7) 0.0396(8) 0.0376(7) -0.0098(6) -0.0025(5) 0.0055(6)
C14 0.0385(7) 0.0315(7) 0.0299(7) -0.0031(5) -0.0021(5) 0.0043(6)
C15 0.0325(6) 0.0255(6) 0.0275(6) -0.0068(5) 0.0044(5) -0.0015(5)
C16 0.0345(7) 0.0275(6) 0.0246(6) -0.0045(5) 0.0027(5) -0.0034(5)
C17 0.0454(9) 0.0271(7) 0.0539(10) -0.0036(6) 0.0126(7) 0.0010(6)
C18 0.0518(9) 0.0255(7) 0.0485(9) -0.0020(6) 0.0101(7) -0.0076(6)
C19 0.0301(6) 0.0307(7) 0.0294(6) -0.0047(5) -0.0017(5) -0.0060(5)
Co1 0.02393(14) 0.02448(14) 0.02545(14) -0.00375(9) 0.00460(9) -0.00438(9)
N1 0.0319(6) 0.0323(6) 0.0380(6) -0.0080(5) 0.0005(5) -0.0059(5)
N2 0.0293(6) 0.0279(5) 0.0319(6) -0.0075(4) 0.0048(4) -0.0027(4)
N3 0.0303(6) 0.0325(6) 0.0363(6) -0.0059(5) 0.0034(5) -0.0003(5)
N4 0.0270(6) 0.0415(7) 0.0451(7) -0.0126(6) 0.0042(5) -0.0050(5)
N5 0.0329(7) 0.0427(8) 0.0629(9) -0.0077(7) 0.0049(6) 0.0070(6)
N6 0.0287(5) 0.0301(6) 0.0269(5) -0.0053(4) 0.0022(4) -0.0032(4)
N7 0.0288(5) 0.0270(5) 0.0305(6) -0.0043(4) 0.0021(4) -0.0037(4)
N8 0.0362(6) 0.0316(6) 0.0384(6) -0.0035(5) 0.0040(5) -0.0096(5)
N9 0.0279(6) 0.0329(6) 0.0592(8) -0.0045(6) 0.0108(5) -0.0048(5)
S1 0.0471(2) 0.0360(2) 0.0619(3) -0.00623(19) 0.00861(19) -0.01574(17)

loop_
_atom_type_symbol
_atom_type_description
_atom_type_scat_dispersion_real
_atom_type_scat_dispersion_imag
_atom_type_scat_source
C C 0.0033 0.0016 'International Tables Vol C Tables 4.2.6.8 and 6.1.1.4'
H H 0.0000 0.0000 'International Tables Vol C Tables 4.2.6.8 and 6.1.1.4'
Co Co 0.3494 0.9721 'International Tables Vol C Tables 4.2.6.8 and 6.1.1.4'
N N 0.0061 0.0033 'International Tables Vol C Tables 4.2.6.8 and 6.1.1.4'
S S 0.1246 0.1234 'International Tables Vol C Tables 4.2.6.8 and 6.1.1.4'

loop_
_geom_angle_atom_site_label_1
_geom_angle_atom_site_label_2
_geom_angle_atom_site_label_3
_geom_angle
_geom_angle_site_symmetry_1
_geom_angle_site_symmetry_3
_geom_angle_publ_flag
N1 C1 S1 177.26(13) . . ?
N2 C2 C4 123.34(13) . . ?
N2 C2 H2 118.3 . . ?
C4 C2 H2 118.3 . . ?
N2 C3 C6 124.24(12) . . ?
N2 C3 H3 117.9 . . ?
C6 C3 H3 117.9 . . ?
C2 C4 C5 119.09(13) . . ?
C2 C4 H4 120.5 . . ?
C5 C4 H4 120.5 . . ?
C4 C5 C6 119.03(13) . . ?
C4 C5 H5 120.5 . . ?
C6 C5 H5 120.5 . . ?
C5 C6 C3 117.72(12) . . ?
C5 C6 C7 121.03(12) . . ?
C3 C6 C7 121.25(12) . . ?
N3 C7 C8 121.73(12) . . ?
N3 C7 C6 116.57(12) . . ?
C8 C7 C6 121.68(12) . . ?
C9 C8 C7 116.67(13) . . ?
C9 C8 H8 121.7 . . ?
C7 C8 H8 121.7 . . ?
N4 C9 C8 123.27(14) . . ?
N4 C9 H9 118.4 . . ?
C8 C9 H9 118.4 . . ?
N4 C10 N3 125.86(13) . . ?
N4 C10 N5 116.16(13) . . ?
N3 C10 N5 117.95(14) . . ?
N6 C11 C15 123.65(13) . . ?
N6 C11 H11 118.2 . . ?
C15 C11 H11 118.2 . . ?
N6 C12 C13 122.93(13) . . ?
N6 C12 H12 118.5 . . ?
C13 C12 H12 118.5 . . ?
C12 C13 C14 119.03(13) . . ?
C12 C13 H13 120.5 . . ?
C14 C13 H13 120.5 . . ?
C13 C14 C15 119.22(13) . . ?
C13 C14 H14 120.4 . . ?
C15 C14 H14 120.4 . . ?
C11 C15 C14 117.74(12) . . ?
C11 C15 C16 119.21(12) . . ?
C14 C15 C16 122.95(12) . . ?
N7 C16 C17 121.83(12) . . ?
N7 C16 C15 117.56(11) . . ?
C17 C16 C15 120.54(12) . . ?
C18 C17 C16 116.26(14) . . ?
C18 C17 H17 121.9 . . ?
C16 C17 H17 121.9 . . ?
N8 C18 C17 124.14(13) . . ?
N8 C18 H18 117.9 . . ?
C17 C18 H18 117.9 . . ?
N9 C19 N7 117.90(12) . . ?
N9 C19 N8 116.78(13) . . ?
N7 C19 N8 125.32(13) . . ?
N1 Co1 N1 180.0 2_666 . ?
N1 Co1 N6 88.57(5) 2_666 2_666 ?
N1 Co1 N6 91.43(5) . 2_666 ?
N1 Co1 N6 91.43(5) 2_666 . ?
N1 Co1 N6 88.57(5) . . ?
N6 Co1 N6 180.0 2_666 . ?
N1 Co1 N2 88.67(5) 2_666 . ?
N1 Co1 N2 91.33(5) . . ?
N6 Co1 N2 93.46(4) 2_666 . ?
N6 Co1 N2 86.54(4) . . ?
N1 Co1 N2 91.33(5) 2_666 2_666 ?
N1 Co1 N2 88.67(5) . 2_666 ?
N6 Co1 N2 86.54(4) 2_666 2_666 ?
N6 Co1 N2 93.46(4) . 2_666 ?
N2 Co1 N2 180.0 . 2_666 ?
C1 N1 Co1 143.81(11) . . ?
C3 N2 C2 116.50(12) . . ?
C3 N2 Co1 122.66(9) . . ?
C2 N2 Co1 120.82(9) . . ?
C7 N3 C10 116.49(12) . . ?
C9 N4 C10 115.88(13) . . ?
C10 N5 H5A 119.7 . . ?
C10 N5 H5B 117.7 . . ?
H5A N5 H5B 120.5 . . ?
C11 N6 C12 117.34(12) . . ?
C11 N6 Co1 123.28(9) . . ?
C12 N6 Co1 118.72(9) . . ?
C16 N7 C19 116.93(11) . . ?
C18 N8 C19 115.25(13) . . ?
C19 N9 H9A 120.2 . . ?
C19 N9 H9B 118.3 . . ?
H9A N9 H9B 121.4 . . ?

loop_
_geom_bond_atom_site_label_1
_geom_bond_atom_site_label_2
_geom_bond_distance
_geom_bond_site_symmetry_2
_geom_bond_publ_flag
C1 N1 1.1674(18) . ?
C1 S1 1.6251(14) . ?
C2 N2 1.3480(18) . ?
C2 C4 1.380(2) . ?
C2 H2 0.9300 . ?
C3 N2 1.3418(17) . ?
C3 C6 1.3906(18) . ?
C3 H3 0.9300 . ?
C4 C5 1.382(2) . ?
C4 H4 0.9300 . ?
C5 C6 1.3882(19) . ?
C5 H5 0.9300 . ?
C6 C7 1.4896(18) . ?
C7 N3 1.3353(17) . ?
C7 C8 1.3908(19) . ?
C8 C9 1.3795(19) . ?
C8 H8 0.9300 . ?
C9 N4 1.325(2) . ?
C9 H9 0.9300 . ?
C10 N4 1.343(2) . ?
C10 N3 1.3494(18) . ?
C10 N5 1.3554(19) . ?
C11 N6 1.3447(16) . ?
C11 C15 1.3908(19) . ?
C11 H11 0.9300 . ?
C12 N6 1.3476(18) . ?
C12 C13 1.381(2) . ?
C12 H12 0.9300 . ?
C13 C14 1.385(2) . ?
C13 H13 0.9300 . ?
C14 C15 1.393(2) . ?
C14 H14 0.9300 . ?
C15 C16 1.4854(18) . ?
C16 N7 1.3324(17) . ?
C16 C17 1.388(2) . ?
C17 C18 1.388(2) . ?
C17 H17 0.9300 . ?
C18 N8 1.320(2) . ?
C18 H18 0.9300 . ?
C19 N9 1.3342(19) . ?
C19 N7 1.3570(17) . ?
C19 N8 1.3575(18) . ?
Co1 N1 2.0940(13) 2_666 ?
Co1 N1 2.0940(13) . ?
Co1 N6 2.1978(12) 2_666 ?
Co1 N6 2.1978(12) . ?
Co1 N2 2.2479(11) . ?
Co1 N2 2.2479(11) 2_666 ?
N5 H5A 0.8468 . ?
N5 H5B 0.8604 . ?
N9 H9A 0.8191 . ?
N9 H9B 0.8134 . ?

loop_
_geom_hbond_atom_site_label_D
_geom_hbond_atom_site_label_H
_geom_hbond_atom_site_label_A
_geom_hbond_distance_DH
_geom_hbond_distance_HA
_geom_hbond_distance_DA
_geom_hbond_angle_DHA
_geom_hbond_site_symmetry_A
N9 H9B N7 0.81 2.32 3.1180(19) 165.8 2_567
N9 H9A N4 0.82 2.13 2.9437(18) 171.2 1_356
N5 H5B N8 0.86 2.37 3.222(2) 168.7 1_754
C3 H3 N1 0.93 2.57 3.1253(19) 118.9 2_666
C2 H2 N1 0.93 2.62 3.1863(19) 119.6 .
N9 H9A N4 0.82 2.13 2.9437(18) 171.2 1_356
N9 H9B N7 0.81 2.32 3.1180(19) 165.8 2_567
N5 H5B N8 0.86 2.37 3.222(2) 168.7 1_754
C2 H2 N1 0.93 2.62 3.1863(19) 119.6 .
C3 H3 N1 0.93 2.57 3.1253(19) 118.9 2_666

loop_
_geom_torsion_atom_site_label_1
_geom_torsion_atom_site_label_2
_geom_torsion_atom_site_label_3
_geom_torsion_atom_site_label_4
_geom_torsion
_geom_torsion_site_symmetry_1
_geom_torsion_site_symmetry_2
_geom_torsion_site_symmetry_3
_geom_torsion_site_symmetry_4
_geom_torsion_publ_flag
N2 C2 C4 C5 -2.1(3) . . . . ?
C2 C4 C5 C6 1.7(2) . . . . ?
C4 C5 C6 C3 0.5(2) . . . . ?
C4 C5 C6 C7 179.55(14) . . . . ?
N2 C3 C6 C5 -2.6(2) . . . . ?
N2 C3 C6 C7 178.33(13) . . . . ?
C5 C6 C7 N3 -18.8(2) . . . . ?
C3 C6 C7 N3 160.15(13) . . . . ?
C5 C6 C7 C8 159.67(14) . . . . ?
C3 C6 C7 C8 -21.3(2) . . . . ?
N3 C7 C8 C9 -2.9(2) . . . . ?
C6 C7 C8 C9 178.70(14) . . . . ?
C7 C8 C9 N4 1.3(2) . . . . ?
N6 C12 C13 C14 1.4(2) . . . . ?
C12 C13 C14 C15 -1.0(2) . . . . ?
N6 C11 C15 C14 3.0(2) . . . . ?
N6 C11 C15 C16 -173.51(12) . . . . ?
C13 C14 C15 C11 -1.0(2) . . . . ?
C13 C14 C15 C16 175.30(14) . . . . ?
C11 C15 C16 N7 -46.59(19) . . . . ?
C14 C15 C16 N7 137.13(15) . . . . ?
C11 C15 C16 C17 130.25(16) . . . . ?
C14 C15 C16 C17 -46.0(2) . . . . ?
N7 C16 C17 C18 3.9(3) . . . . ?
C15 C16 C17 C18 -172.82(16) . . . . ?
C16 C17 C18 N8 -2.7(3) . . . . ?
C6 C3 N2 C2 2.3(2) . . . . ?
C6 C3 N2 Co1 -179.40(10) . . . . ?
C4 C2 N2 C3 0.2(2) . . . . ?
C4 C2 N2 Co1 -178.18(13) . . . . ?
C8 C7 N3 C10 1.4(2) . . . . ?
C6 C7 N3 C10 179.95(12) . . . . ?
N4 C10 N3 C7 1.7(2) . . . . ?
N5 C10 N3 C7 -176.07(14) . . . . ?
C8 C9 N4 C10 1.5(2) . . . . ?
N3 C10 N4 C9 -3.2(2) . . . . ?
N5 C10 N4 C9 174.66(15) . . . . ?
C15 C11 N6 C12 -2.6(2) . . . . ?
C15 C11 N6 Co1 167.89(11) . . . . ?
C13 C12 N6 C11 0.4(2) . . . . ?
C13 C12 N6 Co1 -170.59(12) . . . . ?
C17 C16 N7 C19 -0.6(2) . . . . ?
C15 C16 N7 C19 176.21(12) . . . . ?
N9 C19 N7 C16 175.80(14) . . . . ?
N8 C19 N7 C16 -4.4(2) . . . . ?
C17 C18 N8 C19 -1.6(3) . . . . ?
N9 C19 N8 C18 -174.76(15) . . . . ?
N7 C19 N8 C18 5.4(2) . . . . ?
